data_4076484
loop_
_publ_author_name
'Rhinehart, Jennifer L.'
'Manbeck, Kimberly A.'
'Buzak, Sara K.'
'Lippa, Geoffrey M.'
'Brennessel, William W.'
'Goldberg, Karen I.'
'Jones, William D.'

_publ_section_title
;
 Catalytic Arene H/D Exchange with Novel Rhodium and Iridium Complexes
;
_journal_issue 5
_journal_name_full Organometallics
_journal_page_first 1943
_journal_paper_doi 10.1021/om2012419
_journal_volume 31
_journal_year 2012
_chemical_formula_moiety 'C17 H20 Cl2 N5 O2 Rh'
_chemical_formula_sum 'C17 H20 Cl2 N5 O2 Rh'
_chemical_formula_weight 500.19
_chemical_name_common 3a
_chemical_name_systematic
;
 Rh(bdmpza)Cl2(py)
;
_space_group_IT_number 14
_symmetry_cell_setting monoclinic
_symmetry_space_group_name_Hall '-P 2ybc'
_symmetry_space_group_name_H-M 'P 1 21/c 1'
_atom_sites_solution_hydrogens geom
_atom_sites_solution_primary direct
_atom_sites_solution_secondary difmap
_audit_creation_method SHELXL-97
_cell_angle_alpha 90.00
_cell_angle_beta 103.821(2)
_cell_angle_gamma 90.00
_cell_formula_units_Z 4
_cell_length_a 11.8837(13)
_cell_length_b 13.5490(15)
_cell_length_c 12.5024(14)
_cell_measurement_reflns_used 4092
_cell_measurement_temperature 100.0(1)
_cell_measurement_theta_max 37.44
_cell_measurement_theta_min 2.25
_cell_volume 1954.8(4)
_computing_cell_refinement 'SAINT (Bruker, 2007)'
_computing_data_collection 'APEX2 (Bruker, 2007)'
_computing_data_reduction 'SAINT (Bruker, 2007)'
_computing_molecular_graphics 'SHELXTL (Sheldrick, 2008)'
_computing_publication_material 'SHELXTL (Sheldrick, 2008)'
_computing_structure_refinement 'SHELXL-97 (Sheldrick, 2008)'
_computing_structure_solution 'SIR97 (Altomare et al., 1999)'
_diffrn_ambient_temperature 100.0(1)
_diffrn_measured_fraction_theta_full 0.994
_diffrn_measured_fraction_theta_max 0.994
_diffrn_measurement_device_type 'Bruker SMART APEX II CCD Platform'
_diffrn_measurement_method 'area detector, \w scans per \f'
_diffrn_radiation_monochromator graphite
_diffrn_radiation_source 'fine-focus sealed tube'
_diffrn_radiation_type MoK\a
_diffrn_radiation_wavelength 0.71073
_diffrn_reflns_av_R_equivalents 0.0523
_diffrn_reflns_av_sigmaI/netI 0.0516
_diffrn_reflns_limit_h_max 20
_diffrn_reflns_limit_h_min -20
_diffrn_reflns_limit_k_max 22
_diffrn_reflns_limit_k_min -22
_diffrn_reflns_limit_l_max 19
_diffrn_reflns_limit_l_min -21
_diffrn_reflns_number 40055
_diffrn_reflns_theta_full 37.03
_diffrn_reflns_theta_max 37.03
_diffrn_reflns_theta_min 1.76
_exptl_absorpt_coefficient_mu 1.170
_exptl_absorpt_correction_T_max 0.9331
_exptl_absorpt_correction_T_min 0.6918
_exptl_absorpt_correction_type multi-scan
_exptl_absorpt_process_details 'SADABS (Sheldrick, 2007)'
_exptl_crystal_colour yellow
_exptl_crystal_density_diffrn 1.700
_exptl_crystal_density_method 'not measured'
_exptl_crystal_description needle
_exptl_crystal_F_000 1008
_exptl_crystal_size_max 0.34
_exptl_crystal_size_mid 0.10
_exptl_crystal_size_min 0.06
_refine_diff_density_max 1.330
_refine_diff_density_min -0.588
_refine_diff_density_rms 0.121
_refine_ls_extinction_method none
_refine_ls_goodness_of_fit_ref 1.022
_refine_ls_hydrogen_treatment constr
_refine_ls_matrix_type full
_refine_ls_number_parameters 330
_refine_ls_number_reflns 9900
_refine_ls_number_restraints 33
_refine_ls_restrained_S_all 1.021
_refine_ls_R_factor_all 0.0769
_refine_ls_R_factor_gt 0.0438
_refine_ls_shift/su_max 0.001
_refine_ls_shift/su_mean 0.000
_refine_ls_structure_factor_coef Fsqd
_refine_ls_weighting_details 'calc w=1/[\s^2^(Fo^2^)+(0.0514P)^2^+0.4375P] where P=(Fo^2^+2Fc^2^)/3'
_refine_ls_weighting_scheme calc
_refine_ls_wR_factor_gt 0.0981
_refine_ls_wR_factor_ref 0.1114
_reflns_number_gt 6730
_reflns_number_total 9900
_reflns_threshold_expression >2sigma(I)
_cod_data_source_file om2012419_si_002.cif
_cod_data_source_block jonjlm06_3a
_cod_database_code 4076484

loop_
_symmetry_equiv_pos_as_xyz
'x, y, z'
'-x, y+1/2, -z+1/2'
'-x, -y, -z'
'x, -y-1/2, z-1/2'

loop_
_atom_site_label
_atom_site_type_symbol
_atom_site_fract_x
_atom_site_fract_y
_atom_site_fract_z
_atom_site_U_iso_or_equiv
_atom_site_adp_type
_atom_site_occupancy
_atom_site_symmetry_multiplicity
_atom_site_calc_flag
_atom_site_refinement_flags
_atom_site_disorder_assembly
_atom_site_disorder_group
Rh1 Rh 0.75366(2) 0.37379(3) 0.29073(2) 0.01955(6) Uani 0.8904(11) 1 d P A 1
Cl1 Cl 0.79537(6) 0.53477(6) 0.35209(7) 0.03301(16) Uani 0.8904(11) 1 d P A 1
Cl2 Cl 0.79346(6) 0.31505(6) 0.46989(5) 0.03417(16) Uani 0.8904(11) 1 d P A 1
O1 O 0.40186(15) 0.35962(18) 0.2315(2) 0.0245(4) Uani 0.8904(11) 1 d P A 1
O2 O 0.5889(5) 0.3988(4) 0.3020(4) 0.0233(6) Uani 0.8904(11) 1 d P A 1
N1 N 0.70581(17) 0.23424(14) 0.23048(18) 0.0190(3) Uani 0.8904(11) 1 d P A 1
N2 N 0.60048(17) 0.22813(13) 0.15762(17) 0.0183(3) Uani 0.8904(11) 1 d P A 1
C1 C 0.7459(2) 0.14179(19) 0.2451(2) 0.0234(4) Uani 0.8904(11) 1 d P A 1
C2 C 0.6631(2) 0.07706(18) 0.1822(2) 0.0242(4) Uani 0.8904(11) 1 d P A 1
H2 H 0.6695 0.0073 0.1781 0.029 Uiso 0.8904(11) 1 calc PR A 1
C3 C 0.5715(2) 0.13389(16) 0.1278(2) 0.0208(4) Uani 0.8904(11) 1 d P A 1
C5 C 0.5038(2) 0.3631(2) 0.2267(2) 0.0192(5) Uani 0.8904(11) 1 d PD A 1
C4 C 0.53597(19) 0.31826(17) 0.1246(2) 0.0184(4) Uani 0.8904(11) 1 d PD A 1
H4 H 0.4627 0.3010 0.0696 0.022 Uiso 0.8904(11) 1 calc PR A 1
N4 N 0.6027(3) 0.3841(2) 0.0723(3) 0.0181(5) Uani 0.8904(11) 1 d PD A 1
N3 N 0.7050(4) 0.4231(5) 0.1322(4) 0.0196(8) Uani 0.8904(11) 1 d PD A 1
C8 C 0.7461(5) 0.4798(4) 0.0630(4) 0.0223(8) Uani 0.8904(11) 1 d PD A 1
C11 C 0.4795(2) 0.37660(19) -0.1198(2) 0.0247(5) Uani 0.8904(11) 1 d PD A 1
H11A H 0.4090 0.3846 -0.0930 0.037 Uiso 0.8904(11) 1 calc PR A 1
H11B H 0.4902 0.3067 -0.1348 0.037 Uiso 0.8904(11) 1 calc PR A 1
H11C H 0.4723 0.4148 -0.1877 0.037 Uiso 0.8904(11) 1 calc PR A 1
C7 C 0.6705(3) 0.4751(2) -0.0414(3) 0.0220(5) Uani 0.8904(11) 1 d PD A 1
H7 H 0.6790 0.5089 -0.1056 0.026 Uiso 0.8904(11) 1 calc PR A 1
C6 C 0.5817(3) 0.4128(2) -0.0343(2) 0.0193(5) Uani 0.8904(11) 1 d PD A 1
C12 C 0.8572(3) 0.5344(4) 0.0951(5) 0.0336(9) Uani 0.8904(11) 1 d PD A 1
H12A H 0.8747 0.5488 0.1742 0.050 Uiso 0.8904(11) 1 calc PR A 1
H12B H 0.8510 0.5963 0.0537 0.050 Uiso 0.8904(11) 1 calc PR A 1
H12C H 0.9195 0.4940 0.0788 0.050 Uiso 0.8904(11) 1 calc PR A 1
C9 C 0.8610(2) 0.11577(19) 0.3140(3) 0.0313(5) Uani 0.8904(11) 1 d P A 1
H9A H 0.8812 0.1611 0.3768 0.047 Uiso 0.8904(11) 1 calc PR A 1
H9B H 0.9190 0.1210 0.2701 0.047 Uiso 0.8904(11) 1 calc PR A 1
H9C H 0.8595 0.0480 0.3409 0.047 Uiso 0.8904(11) 1 calc PR A 1
C10 C 0.4578(2) 0.10849(17) 0.0518(2) 0.0270(5) Uani 0.8904(11) 1 d P A 1
H10A H 0.3963 0.1480 0.0708 0.041 Uiso 0.8904(11) 1 calc PR A 1
H10B H 0.4415 0.0382 0.0591 0.041 Uiso 0.8904(11) 1 calc PR A 1
H10C H 0.4611 0.1226 -0.0243 0.041 Uiso 0.8904(11) 1 calc PR A 1
N5 N 0.92080(18) 0.35321(16) 0.28358(19) 0.0224(4) Uani 0.8904(11) 1 d PD A 1
C13 C 1.0087(2) 0.3829(2) 0.3668(2) 0.0275(5) Uani 0.8904(11) 1 d PD A 1
H13 H 0.9917 0.4148 0.4288 0.033 Uiso 0.8904(11) 1 calc PR A 1
C14 C 1.1229(2) 0.3682(2) 0.3641(3) 0.0338(6) Uani 0.8904(11) 1 d PD A 1
H14 H 1.1836 0.3908 0.4230 0.041 Uiso 0.8904(11) 1 calc PR A 1
C15 C 1.1489(3) 0.3200(2) 0.2748(3) 0.0345(7) Uani 0.8904(11) 1 d PD A 1
H15 H 1.2269 0.3081 0.2722 0.041 Uiso 0.8904(11) 1 calc PR A 1
C16 C 1.0581(3) 0.2898(2) 0.1899(3) 0.0303(6) Uani 0.8904(11) 1 d PD A 1
H16 H 1.0731 0.2567 0.1278 0.036 Uiso 0.8904(11) 1 calc PR A 1
C17 C 0.9455(2) 0.3081(2) 0.1960(3) 0.0259(5) Uani 0.8904(11) 1 d PD A 1
H17 H 0.8836 0.2882 0.1367 0.031 Uiso 0.8904(11) 1 calc PR A 1
Rh1' Rh 0.76937(18) 0.40206(19) 0.30375(18) 0.01955(6) Uani 0.1096(11) 1 d P A 5
Cl1' Cl 0.7916(6) 0.5715(5) 0.3372(7) 0.03301(16) Uani 0.1096(11) 1 d P A 5
Cl2' Cl 0.8155(5) 0.3741(5) 0.4920(4) 0.03417(16) Uani 0.1096(11) 1 d P A 5
O1' O 0.4313(16) 0.3487(18) 0.248(2) 0.0245(4) Uani 0.1096(11) 1 d P A 5
O2' O 0.583(4) 0.385(4) 0.313(4) 0.0233(6) Uani 0.1096(11) 1 d P A 5
N1' N 0.7374(14) 0.2555(13) 0.2700(15) 0.0190(3) Uani 0.1096(11) 1 d P A 5
N2' N 0.6455(17) 0.2322(12) 0.1980(15) 0.0183(3) Uani 0.1096(11) 1 d P A 5
C1' C 0.8034(17) 0.1661(15) 0.2969(17) 0.0234(4) Uani 0.1096(11) 1 d P A 5
C2' C 0.731(2) 0.0986(16) 0.2276(19) 0.0242(4) Uani 0.1096(11) 1 d P A 5
H2' H 0.7538 0.0314 0.2291 0.029 Uiso 0.1096(11) 1 calc PR A 5
C3' C 0.6381(17) 0.1231(15) 0.1648(16) 0.0208(4) Uani 0.1096(11) 1 d P A 5
C5' C 0.526(3) 0.355(2) 0.245(2) 0.0192(5) Uani 0.1096(11) 1 d PD A 5
C4' C 0.5584(19) 0.3015(15) 0.1468(18) 0.0184(4) Uani 0.1096(11) 1 d PD A 5
H4' H 0.4897 0.2674 0.0994 0.022 Uiso 0.1096(11) 1 calc PR A 5
N4' N 0.609(3) 0.370(3) 0.084(2) 0.0181(5) Uani 0.1096(11) 1 d PD A 5
N3' N 0.712(4) 0.413(5) 0.137(3) 0.0196(8) Uani 0.1096(11) 1 d PD A 5
C8' C 0.742(4) 0.467(5) 0.059(3) 0.0223(8) Uani 0.1096(11) 1 d PD A 5
C11' C 0.479(2) 0.3454(17) -0.1028(19) 0.0247(5) Uani 0.1096(11) 1 d PD A 5
H11D H 0.4370 0.3015 -0.0632 0.037 Uiso 0.1096(11) 1 calc PR A 5
H11E H 0.5113 0.3066 -0.1543 0.037 Uiso 0.1096(11) 1 calc PR A 5
H11F H 0.4250 0.3948 -0.1436 0.037 Uiso 0.1096(11) 1 calc PR A 5
C7' C 0.658(3) 0.456(2) -0.040(2) 0.0220(5) Uani 0.1096(11) 1 d PD A 5
H7' H 0.6592 0.4856 -0.1085 0.026 Uiso 0.1096(11) 1 calc PR A 5
C6' C 0.574(3) 0.396(3) -0.0221(19) 0.0193(5) Uani 0.1096(11) 1 d PD A 5
C12' C 0.837(3) 0.540(4) 0.084(5) 0.0336(9) Uani 0.1096(11) 1 d PD A 5
H12D H 0.8820 0.5307 0.1601 0.050 Uiso 0.1096(11) 1 calc PR A 5
H12E H 0.8033 0.6070 0.0769 0.050 Uiso 0.1096(11) 1 calc PR A 5
H12F H 0.8870 0.5326 0.0333 0.050 Uiso 0.1096(11) 1 calc PR A 5
C9' C 0.9093(17) 0.1687(17) 0.378(2) 0.0313(5) Uani 0.1096(11) 1 d P A 5
H9D H 0.9434 0.1024 0.3870 0.047 Uiso 0.1096(11) 1 calc PR A 5
H9E H 0.8952 0.1911 0.4479 0.047 Uiso 0.1096(11) 1 calc PR A 5
H9F H 0.9629 0.2143 0.3545 0.047 Uiso 0.1096(11) 1 calc PR A 5
C10' C 0.5513(18) 0.0901(15) 0.0861(19) 0.0270(5) Uani 0.1096(11) 1 d P A 5
H10D H 0.5602 0.0190 0.0768 0.041 Uiso 0.1096(11) 1 calc PR A 5
H10E H 0.5513 0.1241 0.0169 0.041 Uiso 0.1096(11) 1 calc PR A 5
H10F H 0.4779 0.1029 0.1063 0.041 Uiso 0.1096(11) 1 calc PR A 5
N5' N 0.9361(15) 0.3849(14) 0.2960(16) 0.0224(4) Uani 0.1096(11) 1 d PD A 5
C13' C 1.0218(15) 0.4208(18) 0.3750(17) 0.0275(5) Uani 0.1096(11) 1 d PD A 5
H13' H 1.0046 0.4601 0.4320 0.033 Uiso 0.1096(11) 1 calc PR A 5
C14' C 1.1362(17) 0.401(2) 0.375(2) 0.0338(6) Uani 0.1096(11) 1 d PD A 5
H14' H 1.1976 0.4229 0.4334 0.041 Uiso 0.1096(11) 1 calc PR A 5
C15' C 1.159(2) 0.350(2) 0.286(2) 0.0345(7) Uani 0.1096(11) 1 d PD A 5
H15' H 1.2370 0.3381 0.2820 0.041 Uiso 0.1096(11) 1 calc PR A 5
C16' C 1.069(2) 0.316(2) 0.204(3) 0.0303(6) Uani 0.1096(11) 1 d PD A 5
H16' H 1.0832 0.2802 0.1432 0.036 Uiso 0.1096(11) 1 calc PR A 5
C17' C 0.955(2) 0.334(2) 0.211(2) 0.0259(5) Uani 0.1096(11) 1 d PD A 5
H17' H 0.8922 0.3099 0.1555 0.031 Uiso 0.1096(11) 1 calc PR A 5

loop_
_atom_site_aniso_label
_atom_site_aniso_U_11
_atom_site_aniso_U_22
_atom_site_aniso_U_33
_atom_site_aniso_U_23
_atom_site_aniso_U_13
_atom_site_aniso_U_12
Rh1 0.01711(8) 0.02666(12) 0.01435(9) -0.00286(8) 0.00271(6) 0.00054(8)
Cl1 0.0276(3) 0.0343(4) 0.0350(4) -0.0161(3) 0.0034(2) -0.0012(3)
Cl2 0.0313(3) 0.0559(4) 0.0152(3) 0.0025(3) 0.0053(2) 0.0067(3)
O1 0.0172(9) 0.0290(9) 0.0297(12) 0.0006(8) 0.0105(9) 0.0013(8)
O2 0.0209(9) 0.0317(18) 0.0194(15) 0.0003(10) 0.0091(8) 0.0039(11)
N1 0.0155(8) 0.0232(9) 0.0174(10) 0.0014(7) 0.0024(7) 0.0013(6)
N2 0.0170(8) 0.0201(8) 0.0170(9) 0.0010(7) 0.0028(7) 0.0006(6)
C1 0.0221(10) 0.0267(11) 0.0239(12) 0.0047(9) 0.0102(8) 0.0034(8)
C2 0.0286(11) 0.0194(10) 0.0270(12) 0.0042(8) 0.0114(9) 0.0031(8)
C3 0.0249(9) 0.0191(9) 0.0197(10) 0.0007(8) 0.0081(8) -0.0005(8)
C5 0.0204(13) 0.0184(10) 0.0203(13) 0.0042(9) 0.0075(10) 0.0039(9)
C4 0.0173(10) 0.0187(10) 0.0196(12) 0.0027(8) 0.0049(8) 0.0017(7)
N4 0.0176(8) 0.0193(14) 0.0173(10) 0.0013(7) 0.0040(7) -0.0001(8)
N3 0.0185(10) 0.0200(18) 0.0193(9) 0.0003(7) 0.0027(7) 0.0005(12)
C8 0.0229(9) 0.020(2) 0.0247(11) 0.0004(11) 0.0070(8) -0.0011(10)
C11 0.0249(9) 0.0297(13) 0.0182(11) -0.0015(10) 0.0028(8) 0.0027(11)
C7 0.0257(12) 0.0210(16) 0.0220(10) 0.0041(10) 0.0110(9) 0.0010(9)
C6 0.0210(9) 0.0211(16) 0.0171(11) -0.0005(8) 0.0070(8) 0.0017(8)
C12 0.0252(18) 0.0392(14) 0.037(2) 0.0009(13) 0.0091(16) -0.0092(15)
C9 0.0231(10) 0.0337(12) 0.0374(15) 0.0098(11) 0.0075(10) 0.0072(9)
C10 0.0292(11) 0.0242(10) 0.0265(13) -0.0012(8) 0.0044(9) -0.0054(8)
N5 0.0169(8) 0.0302(11) 0.0188(10) -0.0026(8) 0.0017(7) -0.0018(7)
C13 0.0223(10) 0.0347(13) 0.0231(12) -0.0052(11) 0.0008(8) -0.0011(10)
C14 0.0187(10) 0.0438(18) 0.0353(15) -0.0021(14) -0.0006(9) -0.0049(11)
C15 0.0204(10) 0.0441(19) 0.0401(16) 0.0058(15) 0.0096(10) -0.0009(12)
C16 0.0263(11) 0.0367(18) 0.0312(15) 0.0000(12) 0.0134(10) 0.0006(11)
C17 0.0236(10) 0.0325(17) 0.0225(13) -0.0019(10) 0.0071(9) 0.0001(10)
Rh1' 0.01711(8) 0.02666(12) 0.01435(9) -0.00286(8) 0.00271(6) 0.00054(8)
Cl1' 0.0276(3) 0.0343(4) 0.0350(4) -0.0161(3) 0.0034(2) -0.0012(3)
Cl2' 0.0313(3) 0.0559(4) 0.0152(3) 0.0025(3) 0.0053(2) 0.0067(3)
O1' 0.0172(9) 0.0290(9) 0.0297(12) 0.0006(8) 0.0105(9) 0.0013(8)
O2' 0.0209(9) 0.0317(18) 0.0194(15) 0.0003(10) 0.0091(8) 0.0039(11)
N1' 0.0155(8) 0.0232(9) 0.0174(10) 0.0014(7) 0.0024(7) 0.0013(6)
N2' 0.0170(8) 0.0201(8) 0.0170(9) 0.0010(7) 0.0028(7) 0.0006(6)
C1' 0.0221(10) 0.0267(11) 0.0239(12) 0.0047(9) 0.0102(8) 0.0034(8)
C2' 0.0286(11) 0.0194(10) 0.0270(12) 0.0042(8) 0.0114(9) 0.0031(8)
C3' 0.0249(9) 0.0191(9) 0.0197(10) 0.0007(8) 0.0081(8) -0.0005(8)
C5' 0.0204(13) 0.0184(10) 0.0203(13) 0.0042(9) 0.0075(10) 0.0039(9)
C4' 0.0173(10) 0.0187(10) 0.0196(12) 0.0027(8) 0.0049(8) 0.0017(7)
N4' 0.0176(8) 0.0193(14) 0.0173(10) 0.0013(7) 0.0040(7) -0.0001(8)
N3' 0.0185(10) 0.0200(18) 0.0193(9) 0.0003(7) 0.0027(7) 0.0005(12)
C8' 0.0229(9) 0.020(2) 0.0247(11) 0.0004(11) 0.0070(8) -0.0011(10)
C11' 0.0249(9) 0.0297(13) 0.0182(11) -0.0015(10) 0.0028(8) 0.0027(11)
C7' 0.0257(12) 0.0210(16) 0.0220(10) 0.0041(10) 0.0110(9) 0.0010(9)
C6' 0.0210(9) 0.0211(16) 0.0171(11) -0.0005(8) 0.0070(8) 0.0017(8)
C12' 0.0252(18) 0.0392(14) 0.037(2) 0.0009(13) 0.0091(16) -0.0092(15)
C9' 0.0231(10) 0.0337(12) 0.0374(15) 0.0098(11) 0.0075(10) 0.0072(9)
C10' 0.0292(11) 0.0242(10) 0.0265(13) -0.0012(8) 0.0044(9) -0.0054(8)
N5' 0.0169(8) 0.0302(11) 0.0188(10) -0.0026(8) 0.0017(7) -0.0018(7)
C13' 0.0223(10) 0.0347(13) 0.0231(12) -0.0052(11) 0.0008(8) -0.0011(10)
C14' 0.0187(10) 0.0438(18) 0.0353(15) -0.0021(14) -0.0006(9) -0.0049(11)
C15' 0.0204(10) 0.0441(19) 0.0401(16) 0.0058(15) 0.0096(10) -0.0009(12)
C16' 0.0263(11) 0.0367(18) 0.0312(15) 0.0000(12) 0.0134(10) 0.0006(11)
C17' 0.0236(10) 0.0325(17) 0.0225(13) -0.0019(10) 0.0071(9) 0.0001(10)

loop_
_atom_type_symbol
_atom_type_description
_atom_type_scat_dispersion_real
_atom_type_scat_dispersion_imag
_atom_type_scat_source
C C 0.0033 0.0016 'International Tables Vol C Tables 4.2.6.8 and 6.1.1.4'
H H 0.0000 0.0000 'International Tables Vol C Tables 4.2.6.8 and 6.1.1.4'
N N 0.0061 0.0033 'International Tables Vol C Tables 4.2.6.8 and 6.1.1.4'
O O 0.0106 0.0060 'International Tables Vol C Tables 4.2.6.8 and 6.1.1.4'
Cl Cl 0.1484 0.1585 'International Tables Vol C Tables 4.2.6.8 and 6.1.1.4'
Rh Rh -1.1178 0.9187 'International Tables Vol C Tables 4.2.6.8 and 6.1.1.4'

loop_
_geom_angle_atom_site_label_1
_geom_angle_atom_site_label_2
_geom_angle_atom_site_label_3
_geom_angle
O2 Rh1 N5 177.76(19)
O2 Rh1 N3 87.6(2)
N5 Rh1 N3 93.2(2)
O2 Rh1 N1 89.52(17)
N5 Rh1 N1 92.60(8)
N3 Rh1 N1 87.47(18)
O2 Rh1 Cl2 88.15(13)
N5 Rh1 Cl2 91.12(7)
N3 Rh1 Cl2 175.41(13)
N1 Rh1 Cl2 90.74(6)
O2 Rh1 Cl1 87.35(16)
N5 Rh1 Cl1 90.55(6)
N3 Rh1 Cl1 90.12(18)
N1 Rh1 Cl1 176.13(6)
Cl2 Rh1 Cl1 91.43(3)
C5 O2 Rh1 119.1(4)
C1 N1 N2 105.9(2)
C1 N1 Rh1 138.62(19)
N2 N1 Rh1 115.37(14)
C3 N2 N1 112.00(19)
C3 N2 C4 129.4(2)
N1 N2 C4 118.57(18)
N1 C1 C2 109.2(2)
N1 C1 C9 123.6(2)
C2 C1 C9 127.1(2)
C3 C2 C1 107.0(2)
C3 C2 H2 126.5
C1 C2 H2 126.5
N2 C3 C2 105.9(2)
N2 C3 C10 121.7(2)
C2 C3 C10 132.5(2)
O1 C5 O2 125.9(3)
O1 C5 C4 117.9(3)
O2 C5 C4 116.2(3)
N2 C4 N4 109.8(2)
N2 C4 C5 108.38(19)
N4 C4 C5 113.7(2)
N2 C4 H4 108.3
N4 C4 H4 108.3
C5 C4 H4 108.3
C6 N4 N3 111.0(2)
C6 N4 C4 129.0(2)
N3 N4 C4 120.0(2)
C8 N3 N4 106.3(3)
C8 N3 Rh1 139.1(3)
N4 N3 Rh1 114.4(2)
N3 C8 C7 109.0(3)
N3 C8 C12 123.5(3)
C7 C8 C12 127.5(3)
C6 C7 C8 107.5(2)
C6 C7 H7 126.3
C8 C7 H7 126.3
N4 C6 C7 106.1(2)
N4 C6 C11 122.5(2)
C7 C6 C11 131.4(2)
C17 N5 C13 119.0(2)
C17 N5 Rh1 120.27(17)
C13 N5 Rh1 120.76(18)
N5 C13 C14 121.5(3)
N5 C13 H13 119.2
C14 C13 H13 119.2
C13 C14 C15 119.7(3)
C13 C14 H14 120.1
C15 C14 H14 120.1
C16 C15 C14 118.3(3)
C16 C15 H15 120.8
C14 C15 H15 120.8
C17 C16 C15 119.5(3)
C17 C16 H16 120.2
C15 C16 H16 120.2
N5 C17 C16 121.9(3)
N5 C17 H17 119.0
C16 C17 H17 119.0
N5' Rh1' N3' 92.9(18)
N5' Rh1' N1' 90.8(7)
N3' Rh1' N1' 82.0(18)
N5' Rh1' O2' 167.5(14)
N3' Rh1' O2' 88.3(19)
N1' Rh1' O2' 77.1(14)
N5' Rh1' Cl2' 91.9(6)
N3' Rh1' Cl2' 172.5(8)
N1' Rh1' Cl2' 92.2(5)
O2' Rh1' Cl2' 85.8(13)
N5' Rh1' Cl1' 93.0(5)
N3' Rh1' Cl1' 96.1(18)
N1' Rh1' Cl1' 175.9(5)
O2' Rh1' Cl1' 99.3(13)
Cl2' Rh1' Cl1' 89.4(3)
C5' O2' Rh1' 117(4)
N2' N1' C1' 106.4(17)
N2' N1' Rh1' 118.0(12)
C1' N1' Rh1' 134.8(14)
N1' N2' C4' 124.0(17)
N1' N2' C3' 114.4(16)
C4' N2' C3' 121.5(19)
C2' C1' C9' 140.1(19)
C2' C1' N1' 100.6(17)
C9' C1' N1' 119.2(19)
C3' C2' C1' 123(2)
C3' C2' H2' 118.7
C1' C2' H2' 118.7
C2' C3' C10' 143(2)
C2' C3' N2' 95.8(18)
C10' C3' N2' 121(2)
O2' C5' O1' 118(4)
O2' C5' C4' 126(4)
O1' C5' C4' 115(3)
N2' C4' N4' 109(2)
N2' C4' C5' 104.1(18)
N4' C4' C5' 110(2)
N2' C4' H4' 111.2
N4' C4' H4' 111.2
C5' C4' H4' 111.2
C6' N4' N3' 113.1(15)
C6' N4' C4' 130.1(19)
N3' N4' C4' 116.7(18)
C8' N3' N4' 104.1(16)
C8' N3' Rh1' 135(2)
N4' N3' Rh1' 120(2)
N3' C8' C7' 108.9(16)
N3' C8' C12' 122(3)
C7' C8' C12' 128(3)
C6' C11' H11D 109.5
C6' C11' H11E 109.5
H11D C11' H11E 109.5
C6' C11' H11F 109.5
H11D C11' H11F 109.5
H11E C11' H11F 109.5
C6' C7' C8' 108.7(16)
C6' C7' H7' 125.6
C8' C7' H7' 125.6
N4' C6' C7' 105.2(15)
N4' C6' C11' 123.5(18)
C7' C6' C11' 129.6(19)
C8' C12' H12D 109.5
C8' C12' H12E 109.5
H12D C12' H12E 109.5
C8' C12' H12F 109.5
H12D C12' H12F 109.5
H12E C12' H12F 109.5
C1' C9' H9D 109.5
C1' C9' H9E 109.5
H9D C9' H9E 109.5
C1' C9' H9F 109.5
H9D C9' H9F 109.5
H9E C9' H9F 109.5
C3' C10' H10D 109.5
C3' C10' H10E 109.5
H10D C10' H10E 109.5
C3' C10' H10F 109.5
H10D C10' H10F 109.5
H10E C10' H10F 109.5
C13' N5' C17' 122.3(17)
C13' N5' Rh1' 120.6(13)
C17' N5' Rh1' 117.1(13)
N5' C13' C14' 120.4(17)
N5' C13' H13' 119.8
C14' C13' H13' 119.8
C13' C14' C15' 118.6(18)
C13' C14' H14' 120.7
C15' C14' H14' 120.7
C16' C15' C14' 119.5(18)
C16' C15' H15' 120.3
C14' C15' H15' 120.3
C15' C16' C17' 119.5(19)
C15' C16' H16' 120.3
C17' C16' H16' 120.3
N5' C17' C16' 119.7(18)
N5' C17' H17' 120.2
C16' C17' H17' 120.2

loop_
_geom_bond_atom_site_label_1
_geom_bond_atom_site_label_2
_geom_bond_distance
Rh1 O2 2.025(5)
Rh1 N5 2.029(2)
Rh1 N3 2.039(4)
Rh1 N1 2.064(2)
Rh1 Cl2 2.3170(7)
Rh1 Cl1 2.3259(7)
O1 C5 1.228(3)
O2 C5 1.299(7)
N1 C1 1.337(3)
N1 N2 1.363(3)
N2 C3 1.352(3)
N2 C4 1.449(3)
C1 C2 1.409(4)
C1 C9 1.475(4)
C2 C3 1.374(3)
C2 H2 0.9500
C3 C10 1.494(3)
C5 C4 1.543(3)
C4 N4 1.449(3)
C4 H4 1.0000
N4 C6 1.353(3)
N4 N3 1.372(3)
N3 C8 1.335(3)
C8 C7 1.398(4)
C8 C12 1.483(4)
C11 C6 1.497(3)
C11 H11A 0.9800
C11 H11B 0.9800
C11 H11C 0.9800
C7 C6 1.370(3)
C7 H7 0.9500
C12 H12A 0.9800
C12 H12B 0.9800
C12 H12C 0.9800
C9 H9A 0.9800
C9 H9B 0.9800
C9 H9C 0.9800
C10 H10A 0.9800
C10 H10B 0.9800
C10 H10C 0.9800
N5 C17 1.346(3)
N5 C13 1.348(3)
C13 C14 1.380(4)
C13 H13 0.9500
C14 C15 1.390(5)
C14 H14 0.9500
C15 C16 1.382(4)
C15 H15 0.9500
C16 C17 1.382(3)
C16 H16 0.9500
C17 H17 0.9500
Rh1' N5' 2.020(18)
Rh1' N3' 2.04(3)
Rh1' N1' 2.046(17)
Rh1' O2' 2.26(5)
Rh1' Cl2' 2.317(6)
Rh1' Cl1' 2.338(7)
O1' C5' 1.14(3)
O2' C5' 1.03(7)
N1' N2' 1.28(2)
N1' C1' 1.44(2)
N2' C4' 1.43(3)
N2' C3' 1.53(3)
C1' C2' 1.41(3)
C1' C9' 1.41(3)
C2' C3' 1.24(3)
C2' H2' 0.9500
C3' C10' 1.32(3)
C5' C4' 1.560(18)
C4' N4' 1.440(16)
C4' H4' 1.0000
N4' C6' 1.333(16)
N4' N3' 1.377(16)
N3' C8' 1.333(17)
C8' C7' 1.401(17)
C8' C12' 1.477(17)
C11' C6' 1.495(16)
C11' H11D 0.9800
C11' H11E 0.9800
C11' H11F 0.9800
C7' C6' 1.338(16)
C7' H7' 0.9500
C12' H12D 0.9800
C12' H12E 0.9800
C12' H12F 0.9800
C9' H9D 0.9800
C9' H9E 0.9800
C9' H9F 0.9800
C10' H10D 0.9800
C10' H10E 0.9800
C10' H10F 0.9800
N5' C13' 1.330(16)
N5' C17' 1.334(16)
C13' C14' 1.385(17)
C13' H13' 0.9500
C14' C15' 1.392(17)
C14' H14' 0.9500
C15' C16' 1.377(17)
C15' H15' 0.9500
C16' C17' 1.389(17)
C16' H16' 0.9500
C17' H17' 0.9500

loop_
_geom_torsion_atom_site_label_1
_geom_torsion_atom_site_label_2
_geom_torsion_atom_site_label_3
_geom_torsion_atom_site_label_4
_geom_torsion
N5 Rh1 O2 C5 161(3)
N3 Rh1 O2 C5 50.7(3)
N1 Rh1 O2 C5 -36.8(3)
Cl2 Rh1 O2 C5 -127.5(3)
Cl1 Rh1 O2 C5 140.9(3)
O2 Rh1 N1 C1 -135.6(3)
N5 Rh1 N1 C1 43.7(3)
N3 Rh1 N1 C1 136.8(3)
Cl2 Rh1 N1 C1 -47.4(2)
Cl1 Rh1 N1 C1 -171.7(7)
O2 Rh1 N1 N2 40.34(19)
N5 Rh1 N1 N2 -140.36(16)
N3 Rh1 N1 N2 -47.3(2)
Cl2 Rh1 N1 N2 128.49(14)
Cl1 Rh1 N1 N2 4.3(10)
C1 N1 N2 C3 1.6(2)
Rh1 N1 N2 C3 -175.62(15)
C1 N1 N2 C4 -179.3(2)
Rh1 N1 N2 C4 3.5(2)
N2 N1 C1 C2 -1.3(3)
Rh1 N1 C1 C2 174.90(18)
N2 N1 C1 C9 176.8(2)
Rh1 N1 C1 C9 -7.1(4)
N1 C1 C2 C3 0.6(3)
C9 C1 C2 C3 -177.4(2)
N1 N2 C3 C2 -1.2(3)
C4 N2 C3 C2 179.8(2)
N1 N2 C3 C10 177.7(2)
C4 N2 C3 C10 -1.3(4)
C1 C2 C3 N2 0.4(3)
C1 C2 C3 C10 -178.4(2)
Rh1 O2 C5 O1 168.4(2)
Rh1 O2 C5 C4 -9.4(4)
C3 N2 C4 N4 -120.9(3)
N1 N2 C4 N4 60.1(3)
C3 N2 C4 C5 114.4(3)
N1 N2 C4 C5 -64.6(3)
O1 C5 C4 N2 -108.6(3)
O2 C5 C4 N2 69.4(3)
O1 C5 C4 N4 129.1(3)
O2 C5 C4 N4 -53.0(4)
N2 C4 N4 C6 111.8(4)
C5 C4 N4 C6 -126.7(4)
N2 C4 N4 N3 -65.4(5)
C5 C4 N4 N3 56.2(5)
C6 N4 N3 C8 2.3(8)
C4 N4 N3 C8 179.9(5)
C6 N4 N3 Rh1 -174.2(4)
C4 N4 N3 Rh1 3.4(7)
O2 Rh1 N3 C8 138.6(10)
N5 Rh1 N3 C8 -39.4(10)
N1 Rh1 N3 C8 -131.8(10)
Cl2 Rh1 N3 C8 161(2)
Cl1 Rh1 N3 C8 51.2(10)
O2 Rh1 N3 N4 -46.5(5)
N5 Rh1 N3 N4 135.6(5)
N1 Rh1 N3 N4 43.1(5)
Cl2 Rh1 N3 N4 -24(3)
Cl1 Rh1 N3 N4 -133.9(5)
N4 N3 C8 C7 -1.1(8)
Rh1 N3 C8 C7 174.1(7)
N4 N3 C8 C12 -178.9(6)
Rh1 N3 C8 C12 -3.7(14)
N3 C8 C7 C6 -0.5(7)
C12 C8 C7 C6 177.2(6)
N3 N4 C6 C7 -2.6(6)
C4 N4 C6 C7 -179.9(4)
N3 N4 C6 C11 176.4(5)
C4 N4 C6 C11 -0.9(7)
C8 C7 C6 N4 1.8(5)
C8 C7 C6 C11 -177.0(5)
O2 Rh1 N5 C17 -156(3)
N3 Rh1 N5 C17 -45.6(3)
N1 Rh1 N5 C17 42.0(2)
Cl2 Rh1 N5 C17 132.8(2)
Cl1 Rh1 N5 C17 -135.8(2)
O2 Rh1 N5 C13 25(3)
N3 Rh1 N5 C13 135.5(3)
N1 Rh1 N5 C13 -136.9(2)
Cl2 Rh1 N5 C13 -46.1(2)
Cl1 Rh1 N5 C13 45.3(2)
C17 N5 C13 C14 0.0(4)
Rh1 N5 C13 C14 179.0(2)
N5 C13 C14 C15 -1.2(4)
C13 C14 C15 C16 1.2(5)
C14 C15 C16 C17 0.0(5)
C13 N5 C17 C16 1.2(4)
Rh1 N5 C17 C16 -177.8(2)
C15 C16 C17 N5 -1.2(5)
N5' Rh1' O2' C5' -69(8)
N3' Rh1' O2' C5' 27(4)
N1' Rh1' O2' C5' -55(4)
Cl2' Rh1' O2' C5' -148(4)
Cl1' Rh1' O2' C5' 123(4)
N5' Rh1' N1' N2' -134.1(15)
N3' Rh1' N1' N2' -41(2)
O2' Rh1' N1' N2' 48.8(18)
Cl2' Rh1' N1' N2' 134.0(14)
Cl1' Rh1' N1' N2' 22(8)
N5' Rh1' N1' C1' 34.9(19)
N3' Rh1' N1' C1' 128(3)
O2' Rh1' N1' C1' -142(2)
Cl2' Rh1' N1' C1' -57.0(18)
Cl1' Rh1' N1' C1' -169(6)
C1' N1' N2' C4' -177.7(17)
Rh1' N1' N2' C4' -6(2)
C1' N1' N2' C3' -1(2)
Rh1' N1' N2' C3' 170.8(11)
N2' N1' C1' C2' 0(2)
Rh1' N1' C1' C2' -169.4(15)
N2' N1' C1' C9' -178.2(18)
Rh1' N1' C1' C9' 12(3)
C9' C1' C2' C3' 179(3)
N1' C1' C2' C3' 1(3)
C1' C2' C3' C10' 175(3)
C1' C2' C3' N2' -1(2)
N1' N2' C3' C2' 1(2)
C4' N2' C3' C2' 178.0(18)
N1' N2' C3' C10' -175.7(19)
C4' N2' C3' C10' 1(3)
Rh1' O2' C5' O1' -178(3)
Rh1' O2' C5' C4' 13(6)
N1' N2' C4' N4' 64(3)
C3' N2' C4' N4' -113(2)
N1' N2' C4' C5' -54(3)
C3' N2' C4' C5' 130(2)
O2' C5' C4' N2' 48(5)
O1' C5' C4' N2' -120(3)
O2' C5' C4' N4' -68(5)
O1' C5' C4' N4' 123(3)
N2' C4' N4' C6' 126(4)
C5' C4' N4' C6' -121(4)
N2' C4' N4' N3' -49(5)
C5' C4' N4' N3' 64(5)
C6' N4' N3' C8' 0(8)
C4' N4' N3' C8' 176(5)
C6' N4' N3' Rh1' 171(4)
C4' N4' N3' Rh1' -13(7)
N5' Rh1' N3' C8' -51(9)
N1' Rh1' N3' C8' -141(9)
O2' Rh1' N3' C8' 142(9)
Cl2' Rh1' N3' C8' 180(11)
Cl1' Rh1' N3' C8' 43(9)
N5' Rh1' N3' N4' 142(6)
N1' Rh1' N3' N4' 51(5)
O2' Rh1' N3' N4' -26(6)
Cl2' Rh1' N3' N4' 12(23)
Cl1' Rh1' N3' N4' -125(5)
N4' N3' C8' C7' 0(8)
Rh1' N3' C8' C7' -169(6)
N4' N3' C8' C12' 168(6)
Rh1' N3' C8' C12' -1(13)
N3' C8' C7' C6' 1(8)
C12' C8' C7' C6' -166(6)
N3' N4' C6' C7' 1(6)
C4' N4' C6' C7' -174(4)
N3' N4' C6' C11' 167(5)
C4' N4' C6' C11' -8(7)
C8' C7' C6' N4' -1(6)
C8' C7' C6' C11' -166(5)
N3' Rh1' N5' C13' 146(3)
N1' Rh1' N5' C13' -132(2)
O2' Rh1' N5' C13' -119(7)
Cl2' Rh1' N5' C13' -39(2)
Cl1' Rh1' N5' C13' 50(2)
N3' Rh1' N5' C17' -36(3)
N1' Rh1' N5' C17' 46(2)
O2' Rh1' N5' C17' 59(7)
Cl2' Rh1' N5' C17' 138(2)
Cl1' Rh1' N5' C17' -132(2)
C17' N5' C13' C14' -4(4)
Rh1' N5' C13' C14' 174(2)
N5' C13' C14' C15' 5(4)
C13' C14' C15' C16' -3(5)
C14' C15' C16' C17' 0(5)
C13' N5' C17' C16' 1(5)
Rh1' N5' C17' C16' -177(3)
C15' C16' C17' N5' 1(5)
